data_1543035
loop_
_publ_author_name
'Han, Wen Bo'
'Zhang, Ai Hua'
'Deng, Xin Zhao'
'Lei, Xinxiang'
'Tan, Ren Xiang'

_publ_section_title
;
 Curindolizine, an Anti-Inflammatory Agent Assembled via Michael Addition
 of Pyrrole Alkaloids Inside Fungal Cells.
;
_journal_issue 8
_journal_name_full 'Organic letters'
_journal_page_first 1816
_journal_page_last 1819
_journal_paper_doi 10.1021/acs.orglett.6b00549
_journal_volume 18
_journal_year 2016
_chemical_absolute_configuration know
_chemical_formula_moiety 'C30 H35 N3 O2'
_chemical_formula_sum 'C30 H35 N3 O2'
_chemical_formula_weight 469.61
_chemical_name_systematic
; 
 ? 
;
_space_group_IT_number 4
_symmetry_cell_setting monoclinic
_symmetry_space_group_name_Hall 'P 2yb'
_symmetry_space_group_name_H-M 'P 1 21 1'
_atom_sites_solution_hydrogens geom
_atom_sites_solution_primary direct
_atom_sites_solution_secondary difmap
_audit_creation_method SHELXL-97
_cell_angle_alpha 90.00
_cell_angle_beta 103.4850(10)
_cell_angle_gamma 90.00
_cell_formula_units_Z 2
_cell_length_a 7.22530(10)
_cell_length_b 13.6771(3)
_cell_length_c 12.9015(2)
_cell_measurement_reflns_used 5820
_cell_measurement_temperature 100(2)
_cell_measurement_theta_max 67.56
_cell_measurement_theta_min 3.52
_cell_volume 1239.79(4)
_computing_cell_refinement 'SAINT (Bruker, 2002)'
_computing_data_collection 'SMART (Bruker, 2002)'
_computing_data_reduction SAINT
_computing_molecular_graphics 'XP (Bruker, 2002)'
_computing_publication_material 'SHELXL-97 (Bruker, 2002)'
_computing_structure_refinement 'SHELXL-97 (Sheldrick, 1997)'
_computing_structure_solution 'SHELXS-97 (Sheldrick, 1997)'
_diffrn_ambient_temperature 100(2)
_diffrn_measured_fraction_theta_full 0.974
_diffrn_measured_fraction_theta_max 0.974
_diffrn_measurement_device_type 'Bruker APEX II area-detector diffractometer'
_diffrn_measurement_method '\f and \w scans'
_diffrn_radiation_monochromator graphite
_diffrn_radiation_source 'fine-focus sealed tube'
_diffrn_radiation_type CuK\a
_diffrn_radiation_wavelength 1.54178
_diffrn_reflns_av_R_equivalents 0.0310
_diffrn_reflns_av_sigmaI/netI 0.0383
_diffrn_reflns_limit_h_max 8
_diffrn_reflns_limit_h_min -8
_diffrn_reflns_limit_k_max 16
_diffrn_reflns_limit_k_min -15
_diffrn_reflns_limit_l_max 15
_diffrn_reflns_limit_l_min -15
_diffrn_reflns_number 8283
_diffrn_reflns_theta_full 67.97
_diffrn_reflns_theta_max 67.97
_diffrn_reflns_theta_min 3.52
_exptl_absorpt_coefficient_mu 0.621
_exptl_absorpt_correction_T_max 0.9349
_exptl_absorpt_correction_T_min 0.9072
_exptl_absorpt_correction_type multi-scan
_exptl_absorpt_process_details 'SADABS (Bruker, 2002)'
_exptl_crystal_density_diffrn 1.258
_exptl_crystal_density_method 'not measured'
_exptl_crystal_description Prism
_exptl_crystal_F_000 504
_exptl_crystal_size_max 0.16
_exptl_crystal_size_mid 0.13
_exptl_crystal_size_min 0.11
_refine_diff_density_max 0.246
_refine_diff_density_min -0.186
_refine_diff_density_rms 0.041
_refine_ls_abs_structure_details 'Flack H D (1983), Acta Cryst. A39, 876-881'
_refine_ls_abs_structure_Flack 0.0(2)
_refine_ls_extinction_method none
_refine_ls_goodness_of_fit_ref 1.033
_refine_ls_hydrogen_treatment constr
_refine_ls_matrix_type full
_refine_ls_number_parameters 323
_refine_ls_number_reflns 3568
_refine_ls_number_restraints 1
_refine_ls_restrained_S_all 1.033
_refine_ls_R_factor_all 0.0367
_refine_ls_R_factor_gt 0.0359
_refine_ls_shift/su_max 0.000
_refine_ls_shift/su_mean 0.000
_refine_ls_structure_factor_coef Fsqd
_refine_ls_weighting_details 'calc w=1/[\s^2^(Fo^2^)+(0.0625P)^2^+0.2392P] where P=(Fo^2^+2Fc^2^)/3'
_refine_ls_weighting_scheme calc
_refine_ls_wR_factor_gt 0.0957
_refine_ls_wR_factor_ref 0.0965
_reflns_number_gt 3491
_reflns_number_total 3568
_reflns_threshold_expression I>2\s(I)
_cod_data_source_file ol6b00549_si_002.cif
_cod_data_source_block cu_20140411d_0m
_cod_depositor_comments
;
The following automatic conversions were performed:

'_symmetry_cell_setting' value 'Monoclinic' changed to 'monoclinic'
according to
/usr/data/users/saulius/crontab/automatic-downloads/rss-feeds/ACS/lib/dictionaries/cif_core.dic
dictionary named 'cif_core.dic' version 2.4.2 from 2011-04-26.

'_exptl_absorpt_correction_type' value 'Multi-scan' changed to
'multi-scan' according to
/usr/data/users/saulius/crontab/automatic-downloads/rss-feeds/ACS/lib/dictionaries/cif_core.dic
dictionary named 'cif_core.dic' version 2.4.2 from 2011-04-26.

Automatic conversion script
Id: cif_fix_values 4268 2015-11-12 08:31:59Z antanas 

 Adding full bibliography for 1543035--1543036.cif.
;
_cod_original_sg_symbol_H-M 'P 21'
_cod_database_code 1543035

loop_
_symmetry_equiv_pos_as_xyz
'x, y, z'
'-x, y+1/2, -z'

loop_
_atom_site_label
_atom_site_type_symbol
_atom_site_fract_x
_atom_site_fract_y
_atom_site_fract_z
_atom_site_U_iso_or_equiv
_atom_site_adp_type
_atom_site_occupancy
_atom_site_symmetry_multiplicity
_atom_site_calc_flag
_atom_site_refinement_flags
O1 O 0.6773(2) 0.49594(13) 0.62305(10) 0.0340(4) Uani 1 1 d .
H1 H 0.7204 0.4489 0.5970 0.051 Uiso 1 1 calc R
O2 O 0.84579(18) 0.56618(11) 0.90246(10) 0.0248(3) Uani 1 1 d .
N2 N 0.9411(2) 0.35054(13) 0.90113(12) 0.0215(3) Uani 1 1 d .
N3 N 1.0166(2) 0.26009(13) 0.55649(13) 0.0274(4) Uani 1 1 d .
N1 N 0.5157(2) 0.51460(12) 0.99629(12) 0.0216(3) Uani 1 1 d .
C21 C 0.7779(3) 0.29332(18) 0.41936(19) 0.0379(5) Uani 1 1 d .
H21 H 0.6616 0.2913 0.3698 0.046 Uiso 1 1 calc R
C16 C 1.0484(3) 0.27903(16) 0.86744(15) 0.0229(4) Uani 1 1 d .
C3 C 0.3558(3) 0.57988(16) 1.10725(16) 0.0278(4) Uani 1 1 d .
H3 H 0.3076 0.5919 1.1669 0.033 Uiso 1 1 calc R
C18 C 0.8353(3) 0.10788(17) 0.63782(16) 0.0296(5) Uani 1 1 d .
H18 H 0.7867 0.0508 0.6603 0.035 Uiso 1 1 calc R
C2 C 0.4805(3) 0.50693(15) 1.09722(15) 0.0241(4) Uani 1 1 d .
C4 C 0.3136(3) 0.63343(16) 1.01162(17) 0.0286(4) Uani 1 1 d .
H4 H 0.2317 0.6867 0.9968 0.034 Uiso 1 1 calc R
C14 C 0.7574(3) 0.28460(16) 0.75519(14) 0.0231(4) Uani 1 1 d .
H14 H 0.6545 0.2713 0.6987 0.028 Uiso 1 1 calc R
C15 C 0.9372(3) 0.23611(16) 0.77710(14) 0.0234(4) Uani 1 1 d .
C30 C 1.2492(3) 0.25648(16) 0.92440(16) 0.0272(4) Uani 1 1 d .
H30A H 1.3104 0.2206 0.8778 0.041 Uiso 1 1 calc R
H30B H 1.2490 0.2180 0.9866 0.041 Uiso 1 1 calc R
H30C H 1.3168 0.3164 0.9453 0.041 Uiso 1 1 calc R
C17 C 1.0029(3) 0.15852(16) 0.71011(15) 0.0258(4) Uani 1 1 d .
H17 H 1.0760 0.1095 0.7582 0.031 Uiso 1 1 calc R
C19 C 0.7570(3) 0.14506(17) 0.54173(16) 0.0300(4) Uani 1 1 d .
H19 H 0.6490 0.1159 0.4996 0.036 Uiso 1 1 calc R
C25 C 1.1349(3) 0.20373(16) 0.64397(15) 0.0253(4) Uani 1 1 d .
H25 H 1.2223 0.2491 0.6900 0.030 Uiso 1 1 calc R
C13 C 0.7634(3) 0.35418(15) 0.83202(14) 0.0212(4) Uani 1 1 d .
C10 C 0.6548(2) 0.45185(14) 0.96265(14) 0.0201(4) Uani 1 1 d .
H10 H 0.6597 0.3883 0.9983 0.024 Uiso 1 1 calc R
C23 C 1.0718(4) 0.33956(18) 0.50701(19) 0.0389(5) Uani 1 1 d .
C20 C 0.8380(3) 0.22961(16) 0.50298(16) 0.0277(4) Uani 1 1 d .
C9 C 0.6316(3) 0.43601(15) 0.84257(14) 0.0207(4) Uani 1 1 d .
H9 H 0.4995 0.4223 0.8057 0.025 Uiso 1 1 calc R
C7 C 0.5446(3) 0.60807(16) 0.77966(15) 0.0271(4) Uani 1 1 d .
H7 H 0.5291 0.6406 0.7149 0.033 Uiso 1 1 calc R
C29 C 1.0460(3) 0.36455(16) 1.09898(15) 0.0265(4) Uani 1 1 d .
H29A H 1.1444 0.3169 1.1013 0.040 Uiso 1 1 calc R
H29B H 0.9322 0.3325 1.1073 0.040 Uiso 1 1 calc R
H29C H 1.0864 0.4109 1.1556 0.040 Uiso 1 1 calc R
C28 C 0.9024(3) 0.6228(2) 0.69673(18) 0.0408(6) Uani 1 1 d .
H28A H 0.8044 0.6697 0.6692 0.061 Uiso 1 1 calc R
H28B H 0.9780 0.6124 0.6456 0.061 Uiso 1 1 calc R
H28C H 0.9819 0.6469 0.7620 0.061 Uiso 1 1 calc R
C5 C 0.4145(3) 0.59344(15) 0.94378(16) 0.0249(4) Uani 1 1 d .
C1 C 0.5631(3) 0.42837(17) 1.17375(15) 0.0293(4) Uani 1 1 d .
H1A H 0.5172 0.4352 1.2375 0.044 Uiso 1 1 calc R
H1B H 0.6993 0.4335 1.1911 0.044 Uiso 1 1 calc R
H1C H 0.5259 0.3657 1.1421 0.044 Uiso 1 1 calc R
C27 C 0.8123(3) 0.52706(18) 0.71795(15) 0.0299(5) Uani 1 1 d .
H27 H 0.9120 0.4773 0.7375 0.036 Uiso 1 1 calc R
C6 C 0.4237(3) 0.63005(15) 0.84006(16) 0.0273(4) Uani 1 1 d .
H6 H 0.3311 0.6759 0.8110 0.033 Uiso 1 1 calc R
C12 C 1.0060(3) 0.41814(15) 0.99106(14) 0.0219(4) Uani 1 1 d .
H12 H 1.1238 0.4496 0.9832 0.026 Uiso 1 1 calc R
C11 C 0.8545(3) 0.49710(14) 0.98701(14) 0.0212(4) Uani 1 1 d .
H11 H 0.8780 0.5316 1.0554 0.025 Uiso 1 1 calc R
C26 C 1.2527(3) 0.12807(19) 0.60212(17) 0.0338(5) Uani 1 1 d .
H26A H 1.3269 0.1597 0.5591 0.051 Uiso 1 1 calc R
H26B H 1.1697 0.0809 0.5598 0.051 Uiso 1 1 calc R
H26C H 1.3359 0.0957 0.6610 0.051 Uiso 1 1 calc R
C22 C 0.9233(4) 0.3618(2) 0.4222(2) 0.0483(7) Uani 1 1 d .
H22 H 0.9200 0.4134 0.3749 0.058 Uiso 1 1 calc R
C8 C 0.7042(3) 0.53491(16) 0.80771(14) 0.0240(4) Uani 1 1 d .
C24 C 1.2619(4) 0.3860(2) 0.5455(2) 0.0569(8) Uani 1 1 d .
H24A H 1.3593 0.3371 0.5527 0.085 Uiso 1 1 calc R
H24B H 1.2684 0.4163 0.6133 0.085 Uiso 1 1 calc R
H24C H 1.2805 0.4346 0.4951 0.085 Uiso 1 1 calc R

loop_
_atom_site_aniso_label
_atom_site_aniso_U_11
_atom_site_aniso_U_22
_atom_site_aniso_U_33
_atom_site_aniso_U_23
_atom_site_aniso_U_13
_atom_site_aniso_U_12
O1 0.0361(7) 0.0435(10) 0.0206(7) -0.0009(6) 0.0032(6) -0.0024(7)
O2 0.0228(6) 0.0247(7) 0.0238(7) 0.0023(5) -0.0010(5) -0.0055(6)
N2 0.0200(7) 0.0219(8) 0.0219(8) -0.0024(6) 0.0036(6) -0.0004(7)
N3 0.0257(8) 0.0273(10) 0.0264(8) 0.0006(7) 0.0006(7) 0.0021(7)
N1 0.0194(7) 0.0213(9) 0.0231(8) -0.0023(6) 0.0030(6) 0.0005(7)
C21 0.0352(11) 0.0318(13) 0.0373(12) 0.0002(10) -0.0108(10) 0.0028(10)
C16 0.0214(9) 0.0234(10) 0.0244(9) 0.0013(8) 0.0062(8) 0.0013(8)
C3 0.0242(9) 0.0307(12) 0.0300(10) -0.0074(8) 0.0091(8) -0.0057(9)
C18 0.0348(10) 0.0264(11) 0.0311(10) -0.0082(9) 0.0151(9) -0.0053(9)
C2 0.0212(8) 0.0255(11) 0.0253(9) -0.0057(8) 0.0049(7) -0.0029(8)
C4 0.0198(9) 0.0215(10) 0.0432(11) -0.0047(9) 0.0047(9) 0.0001(8)
C14 0.0214(8) 0.0270(11) 0.0201(9) -0.0033(8) 0.0035(7) -0.0019(8)
C15 0.0237(9) 0.0240(10) 0.0237(9) -0.0018(8) 0.0079(8) -0.0014(8)
C30 0.0236(9) 0.0281(11) 0.0290(10) 0.0004(8) 0.0045(8) 0.0044(8)
C17 0.0292(9) 0.0250(11) 0.0242(9) 0.0000(8) 0.0079(8) 0.0027(9)
C19 0.0273(9) 0.0322(12) 0.0309(10) -0.0100(9) 0.0076(8) -0.0021(9)
C25 0.0252(9) 0.0284(11) 0.0220(9) 0.0020(8) 0.0046(8) 0.0021(8)
C13 0.0181(8) 0.0241(10) 0.0212(8) 0.0006(7) 0.0040(7) -0.0009(8)
C10 0.0187(8) 0.0187(9) 0.0221(8) 0.0000(7) 0.0033(7) 0.0023(7)
C23 0.0412(12) 0.0310(14) 0.0386(12) 0.0088(10) -0.0025(10) -0.0013(11)
C20 0.0265(9) 0.0254(11) 0.0292(10) -0.0060(8) 0.0025(8) 0.0011(9)
C9 0.0188(8) 0.0223(10) 0.0201(8) -0.0011(7) 0.0027(7) -0.0012(8)
C7 0.0277(9) 0.0243(10) 0.0252(9) 0.0045(8) -0.0021(8) -0.0036(9)
C29 0.0239(9) 0.0295(11) 0.0236(9) 0.0002(8) 0.0004(8) 0.0036(9)
C28 0.0392(12) 0.0529(16) 0.0300(11) 0.0055(10) 0.0076(9) -0.0165(12)
C5 0.0192(8) 0.0206(10) 0.0319(10) -0.0041(8) -0.0003(8) -0.0021(8)
C1 0.0313(10) 0.0351(12) 0.0223(9) -0.0015(8) 0.0080(8) 0.0013(9)
C27 0.0253(9) 0.0406(13) 0.0225(9) 0.0030(9) 0.0030(8) -0.0050(9)
C6 0.0222(9) 0.0207(11) 0.0338(10) 0.0024(8) -0.0039(8) 0.0007(8)
C12 0.0184(8) 0.0253(10) 0.0208(9) -0.0023(7) 0.0022(7) -0.0023(8)
C11 0.0222(9) 0.0210(10) 0.0184(8) 0.0006(7) 0.0008(7) -0.0028(8)
C26 0.0324(10) 0.0434(14) 0.0274(10) 0.0038(9) 0.0108(9) 0.0101(11)
C22 0.0556(15) 0.0309(13) 0.0461(14) 0.0135(11) -0.0133(12) -0.0044(12)
C8 0.0206(8) 0.0281(11) 0.0205(9) 0.0005(8) -0.0010(7) -0.0035(8)
C24 0.0551(16) 0.0486(17) 0.0551(16) 0.0223(13) -0.0111(13) -0.0185(14)

loop_
_atom_type_symbol
_atom_type_description
_atom_type_scat_dispersion_real
_atom_type_scat_dispersion_imag
_atom_type_scat_source
C C 0.0181 0.0091 'International Tables Vol C Tables 4.2.6.8 and 6.1.1.4'
H H 0.0000 0.0000 'International Tables Vol C Tables 4.2.6.8 and 6.1.1.4'
N N 0.0311 0.0180 'International Tables Vol C Tables 4.2.6.8 and 6.1.1.4'
O O 0.0492 0.0322 'International Tables Vol C Tables 4.2.6.8 and 6.1.1.4'

loop_
_geom_angle_atom_site_label_1
_geom_angle_atom_site_label_2
_geom_angle_atom_site_label_3
_geom_angle
C27 O1 H1 109.5
C11 O2 C8 109.95(14)
C16 N2 C13 109.13(15)
C16 N2 C12 126.47(15)
C13 N2 C12 124.25(16)
C23 N3 C20 110.36(18)
C23 N3 C25 126.62(18)
C20 N3 C25 122.43(18)
C2 N1 C5 109.00(16)
C2 N1 C10 121.55(16)
C5 N1 C10 129.17(15)
C20 C21 C22 107.8(2)
C20 C21 H21 126.1
C22 C21 H21 126.1
N2 C16 C15 107.93(16)
N2 C16 C30 122.85(17)
C15 C16 C30 129.21(18)
C2 C3 C4 108.01(17)
C2 C3 H3 126.0
C4 C3 H3 126.0
C19 C18 C17 120.1(2)
C19 C18 H18 119.9
C17 C18 H18 119.9
C3 C2 N1 107.58(18)
C3 C2 C1 129.36(17)
N1 C2 C1 123.01(17)
C5 C4 C3 108.22(19)
C5 C4 H4 125.9
C3 C4 H4 125.9
C13 C14 C15 107.85(17)
C13 C14 H14 126.1
C15 C14 H14 126.1
C16 C15 C14 107.03(17)
C16 C15 C17 125.53(18)
C14 C15 C17 127.24(17)
C16 C30 H30A 109.5
C16 C30 H30B 109.5
H30A C30 H30B 109.5
C16 C30 H30C 109.5
H30A C30 H30C 109.5
H30B C30 H30C 109.5
C18 C17 C15 111.12(16)
C18 C17 C25 110.50(16)
C15 C17 C25 110.50(17)
C18 C17 H17 108.2
C15 C17 H17 108.2
C25 C17 H17 108.2
C18 C19 C20 120.63(19)
C18 C19 H19 119.7
C20 C19 H19 119.7
N3 C25 C26 111.07(16)
N3 C25 C17 108.11(16)
C26 C25 C17 113.10(18)
N3 C25 H25 108.1
C26 C25 H25 108.1
C17 C25 H25 108.1
C14 C13 N2 108.05(16)
C14 C13 C9 132.32(18)
N2 C13 C9 118.91(17)
N1 C10 C11 112.40(16)
N1 C10 C9 117.49(15)
C11 C10 C9 98.06(13)
N1 C10 H10 109.4
C11 C10 H10 109.4
C9 C10 H10 109.4
N3 C23 C22 106.8(2)
N3 C23 C24 122.1(2)
C22 C23 C24 131.1(2)
C21 C20 N3 106.78(19)
C21 C20 C19 134.6(2)
N3 C20 C19 118.60(19)
C13 C9 C10 105.98(15)
C13 C9 C8 111.07(14)
C10 C9 C8 101.79(15)
C13 C9 H9 112.4
C10 C9 H9 112.4
C8 C9 H9 112.4
C6 C7 C8 125.36(18)
C6 C7 H7 117.3
C8 C7 H7 117.3
C12 C29 H29A 109.5
C12 C29 H29B 109.5
H29A C29 H29B 109.5
C12 C29 H29C 109.5
H29A C29 H29C 109.5
H29B C29 H29C 109.5
C27 C28 H28A 109.5
C27 C28 H28B 109.5
H28A C28 H28B 109.5
C27 C28 H28C 109.5
H28A C28 H28C 109.5
H28B C28 H28C 109.5
C4 C5 N1 107.18(18)
C4 C5 C6 126.65(19)
N1 C5 C6 126.06(17)
C2 C1 H1A 109.5
C2 C1 H1B 109.5
H1A C1 H1B 109.5
C2 C1 H1C 109.5
H1A C1 H1C 109.5
H1B C1 H1C 109.5
O1 C27 C28 109.64(17)
O1 C27 C8 107.28(15)
C28 C27 C8 112.90(19)
O1 C27 H27 109.0
C28 C27 H27 109.0
C8 C27 H27 109.0
C7 C6 C5 129.86(19)
C7 C6 H6 115.1
C5 C6 H6 115.1
N2 C12 C11 108.81(15)
N2 C12 C29 111.83(17)
C11 C12 C29 110.40(14)
N2 C12 H12 108.6
C11 C12 H12 108.6
C29 C12 H12 108.6
O2 C11 C12 113.27(14)
O2 C11 C10 103.76(14)
C12 C11 C10 110.71(16)
O2 C11 H11 109.6
C12 C11 H11 109.6
C10 C11 H11 109.6
C25 C26 H26A 109.5
C25 C26 H26B 109.5
H26A C26 H26B 109.5
C25 C26 H26C 109.5
H26A C26 H26C 109.5
H26B C26 H26C 109.5
C23 C22 C21 108.3(2)
C23 C22 H22 125.9
C21 C22 H22 125.9
O2 C8 C7 110.72(17)
O2 C8 C27 105.62(14)
C7 C8 C27 111.03(16)
O2 C8 C9 103.30(14)
C7 C8 C9 110.90(15)
C27 C8 C9 114.85(17)
C23 C24 H24A 109.5
C23 C24 H24B 109.5
H24A C24 H24B 109.5
C23 C24 H24C 109.5
H24A C24 H24C 109.5
H24B C24 H24C 109.5

loop_
_geom_bond_atom_site_label_1
_geom_bond_atom_site_label_2
_geom_bond_distance
O1 C27 1.440(2)
O1 H1 0.8200
O2 C11 1.433(2)
O2 C8 1.463(2)
N2 C16 1.380(2)
N2 C13 1.383(3)
N2 C12 1.472(2)
N3 C23 1.366(3)
N3 C20 1.378(3)
N3 C25 1.466(3)
N1 C2 1.388(2)
N1 C5 1.388(3)
N1 C10 1.462(2)
C21 C20 1.376(3)
C21 C22 1.402(4)
C21 H21 0.9300
C16 C15 1.383(3)
C16 C30 1.497(3)
C3 C2 1.371(3)
C3 C4 1.406(3)
C3 H3 0.9300
C18 C19 1.337(3)
C18 C17 1.513(3)
C18 H18 0.9300
C2 C1 1.487(3)
C4 C5 1.376(3)
C4 H4 0.9300
C14 C13 1.368(3)
C14 C15 1.427(3)
C14 H14 0.9300
C15 C17 1.513(3)
C30 H30A 0.9600
C30 H30B 0.9600
C30 H30C 0.9600
C17 C25 1.549(3)
C17 H17 0.9800
C19 C20 1.438(3)
C19 H19 0.9300
C25 C26 1.517(3)
C25 H25 0.9800
C13 C9 1.496(3)
C10 C11 1.533(2)
C10 C9 1.534(2)
C10 H10 0.9800
C23 C22 1.376(4)
C23 C24 1.489(4)
C9 C8 1.555(3)
C9 H9 0.9800
C7 C6 1.334(3)
C7 C8 1.506(3)
C7 H7 0.9300
C29 C12 1.540(3)
C29 H29A 0.9600
C29 H29B 0.9600
C29 H29C 0.9600
C28 C27 1.515(3)
C28 H28A 0.9600
C28 H28B 0.9600
C28 H28C 0.9600
C5 C6 1.445(3)
C1 H1A 0.9600
C1 H1B 0.9600
C1 H1C 0.9600
C27 C8 1.544(2)
C27 H27 0.9800
C6 H6 0.9300
C12 C11 1.530(3)
C12 H12 0.9800
C11 H11 0.9800
C26 H26A 0.9600
C26 H26B 0.9600
C26 H26C 0.9600
C22 H22 0.9300
C24 H24A 0.9600
C24 H24B 0.9600
C24 H24C 0.9600

loop_
_geom_torsion_atom_site_label_1
_geom_torsion_atom_site_label_2
_geom_torsion_atom_site_label_3
_geom_torsion_atom_site_label_4
_geom_torsion
C13 N2 C16 C15 -0.8(2)
C12 N2 C16 C15 -176.54(17)
C13 N2 C16 C30 179.59(17)
C12 N2 C16 C30 3.8(3)
C4 C3 C2 N1 -0.1(2)
C4 C3 C2 C1 -177.5(2)
C5 N1 C2 C3 0.8(2)
C10 N1 C2 C3 175.32(17)
C5 N1 C2 C1 178.36(18)
C10 N1 C2 C1 -7.1(3)
C2 C3 C4 C5 -0.6(2)
N2 C16 C15 C14 0.7(2)
C30 C16 C15 C14 -179.66(19)
N2 C16 C15 C17 175.92(17)
C30 C16 C15 C17 -4.5(3)
C13 C14 C15 C16 -0.4(2)
C13 C14 C15 C17 -175.52(18)
C19 C18 C17 C15 87.2(2)
C19 C18 C17 C25 -35.8(3)
C16 C15 C17 C18 163.7(2)
C14 C15 C17 C18 -22.0(3)
C16 C15 C17 C25 -73.2(2)
C14 C15 C17 C25 101.0(2)
C17 C18 C19 C20 4.1(3)
C23 N3 C25 C26 -83.3(3)
C20 N3 C25 C26 87.1(2)
C23 N3 C25 C17 152.1(2)
C20 N3 C25 C17 -37.5(2)
C18 C17 C25 N3 49.2(2)
C15 C17 C25 N3 -74.2(2)
C18 C17 C25 C26 -74.2(2)
C15 C17 C25 C26 162.37(17)
C15 C14 C13 N2 0.0(2)
C15 C14 C13 C9 169.84(18)
C16 N2 C13 C14 0.5(2)
C12 N2 C13 C14 176.38(17)
C16 N2 C13 C9 -170.97(16)
C12 N2 C13 C9 4.9(3)
C2 N1 C10 C11 -90.6(2)
C5 N1 C10 C11 82.7(2)
C2 N1 C10 C9 156.71(17)
C5 N1 C10 C9 -29.9(3)
C20 N3 C23 C22 1.7(3)
C25 N3 C23 C22 173.1(2)
C20 N3 C23 C24 -177.9(2)
C25 N3 C23 C24 -6.5(4)
C22 C21 C20 N3 0.8(3)
C22 C21 C20 C19 -179.4(2)
C23 N3 C20 C21 -1.6(2)
C25 N3 C20 C21 -173.36(18)
C23 N3 C20 C19 178.55(19)
C25 N3 C20 C19 6.8(3)
C18 C19 C20 C21 -167.4(2)
C18 C19 C20 N3 12.4(3)
C14 C13 C9 C10 151.1(2)
N2 C13 C9 C10 -39.9(2)
C14 C13 C9 C8 -99.1(2)
N2 C13 C9 C8 69.9(2)
N1 C10 C9 C13 -168.29(16)
C11 C10 C9 C13 71.22(17)
N1 C10 C9 C8 75.49(19)
C11 C10 C9 C8 -45.00(17)
C3 C4 C5 N1 1.0(2)
C3 C4 C5 C6 -175.29(19)
C2 N1 C5 C4 -1.1(2)
C10 N1 C5 C4 -175.14(18)
C2 N1 C5 C6 175.23(19)
C10 N1 C5 C6 1.2(3)
C8 C7 C6 C5 1.2(4)
C4 C5 C6 C7 165.0(2)
N1 C5 C6 C7 -10.7(3)
C16 N2 C12 C11 169.34(16)
C13 N2 C12 C11 -5.8(2)
C16 N2 C12 C29 -68.4(2)
C13 N2 C12 C29 116.39(19)
C8 O2 C11 C12 92.86(18)
C8 O2 C11 C10 -27.26(18)
N2 C12 C11 O2 -72.42(19)
C29 C12 C11 O2 164.50(15)
N2 C12 C11 C10 43.65(19)
C29 C12 C11 C10 -79.43(19)
N1 C10 C11 O2 -79.56(17)
C9 C10 C11 O2 44.67(17)
N1 C10 C11 C12 158.60(14)
C9 C10 C11 C12 -77.16(17)
N3 C23 C22 C21 -1.2(3)
C24 C23 C22 C21 178.4(3)
C20 C21 C22 C23 0.3(3)
C11 O2 C8 C7 116.73(17)
C11 O2 C8 C27 -123.00(17)
C11 O2 C8 C9 -2.04(18)
C6 C7 C8 O2 -64.1(3)
C6 C7 C8 C27 178.9(2)
C6 C7 C8 C9 49.9(3)
O1 C27 C8 O2 179.77(17)
C28 C27 C8 O2 -59.3(2)
O1 C27 C8 C7 -60.2(2)
C28 C27 C8 C7 60.7(2)
O1 C27 C8 C9 66.6(2)
C28 C27 C8 C9 -172.45(17)
C13 C9 C8 O2 -82.14(17)
C10 C9 C8 O2 30.31(17)
C13 C9 C8 C7 159.22(16)
C10 C9 C8 C7 -88.33(17)
C13 C9 C8 C27 32.3(2)
C10 C9 C8 C27 144.78(15)
